data_4127167
loop_
_publ_author_name
'Knowe, Matthew T.'
'Danneman, Michael W.'
'Sun, Sarah'
'Pink, Maren'
'Johnston, Jeffrey N.'

_publ_section_title
;
 Biomimetic Desymmetrization of a Carboxylic Acid
;
_journal_name_full 'Journal of the American Chemical Society'
_journal_paper_doi 10.1021/jacs.7b12185
_journal_year 2018
_chemical_formula_moiety 'C12 H11 I O2'
_chemical_formula_sum 'C12 H11 I O2'
_chemical_formula_weight 314.11
_space_group_crystal_system monoclinic
_space_group_IT_number 4
_space_group_name_Hall 'P 2yb'
_space_group_name_H-M_alt 'P 1 21 1'
_symmetry_space_group_name_Hall 'P 2yb'
_symmetry_space_group_name_H-M 'P 1 21 1'
_atom_sites_solution_hydrogens geom
_audit_creation_method SHELXL-2014/7
_cell_angle_alpha 90
_cell_angle_beta 103.702(4)
_cell_angle_gamma 90
_cell_formula_units_Z 4
_cell_length_a 12.2856(8)
_cell_length_b 6.1896(4)
_cell_length_c 15.4428(11)
_cell_measurement_reflns_used 9859
_cell_measurement_temperature 150(2)
_cell_measurement_theta_max 30.01
_cell_measurement_theta_min 2.42
_cell_volume 1140.90(13)
_computing_cell_refinement 'APEX II v2014.11-0 (Bruker, 2014)'
_computing_data_collection 'APEX II v2014.11-0 (Bruker, 2014)'
_computing_data_reduction 'APEX II v2014.11-0 (Bruker, 2014)'
_computing_molecular_graphics 'SHELXTL (Bruker, 2013)'
_computing_publication_material 'SHELXTL (Bruker, 2013)'
_computing_structure_refinement 'SHELXL-2014/7 (Sheldrick, 2014)'
_computing_structure_solution 'SHELX (Bruker, 2014)'
_diffrn_ambient_temperature 150(2)
_diffrn_detector 'CCD area detector'
_diffrn_detector_area_resol_mean 83.33
_diffrn_detector_type 'Bruker APEXII'
_diffrn_measured_fraction_theta_full 1.000
_diffrn_measured_fraction_theta_max 0.996
_diffrn_measurement_details '0.50 degree frames measured for 20 seconds each'
_diffrn_measurement_device 'APEX Kappa Duo'
_diffrn_measurement_device_type Kappa
_diffrn_measurement_method 'omega and phi scans'
_diffrn_radiation_monochromator graphite
_diffrn_radiation_type MoK\a
_diffrn_radiation_wavelength 0.71073
_diffrn_reflns_av_R_equivalents 0.0256
_diffrn_reflns_av_unetI/netI 0.0245
_diffrn_reflns_Laue_measured_fraction_full 1.000
_diffrn_reflns_Laue_measured_fraction_max 0.996
_diffrn_reflns_limit_h_max 17
_diffrn_reflns_limit_h_min -17
_diffrn_reflns_limit_k_max 6
_diffrn_reflns_limit_k_min -8
_diffrn_reflns_limit_l_max 21
_diffrn_reflns_limit_l_min -21
_diffrn_reflns_number 26319
_diffrn_reflns_point_group_measured_fraction_full 0.973
_diffrn_reflns_point_group_measured_fraction_max 0.924
_diffrn_reflns_theta_full 25.242
_diffrn_reflns_theta_max 30.130
_diffrn_reflns_theta_min 1.357
_diffrn_source 'sealed tube'
_exptl_absorpt_coefficient_mu 2.784
_exptl_absorpt_correction_T_max 0.7460
_exptl_absorpt_correction_T_min 0.5707
_exptl_absorpt_correction_type multi-scan
_exptl_absorpt_process_details 'SADABS, G. Sheldrick; 2014'
_exptl_crystal_colour colorless
_exptl_crystal_density_diffrn 1.829
_exptl_crystal_description plate
_exptl_crystal_F_000 608
_exptl_crystal_size_max 0.310
_exptl_crystal_size_mid 0.140
_exptl_crystal_size_min 0.050
_refine_diff_density_max 0.638
_refine_diff_density_min -0.833
_refine_diff_density_rms 0.067
_refine_ls_abs_structure_details
;
 Flack x determined using 2441 quotients [(I+)-(I-)]/[(I+)+(I-)]
 (Parsons, Flack and Wagner, Acta Cryst. B69 (2013) 249-259).
;
_refine_ls_abs_structure_Flack 0.002(7)
_refine_ls_extinction_method none
_refine_ls_goodness_of_fit_ref 1.056
_refine_ls_hydrogen_treatment constr
_refine_ls_matrix_type full
_refine_ls_number_parameters 271
_refine_ls_number_reflns 6227
_refine_ls_number_restraints 1
_refine_ls_restrained_S_all 1.056
_refine_ls_R_factor_all 0.0201
_refine_ls_R_factor_gt 0.0186
_refine_ls_shift/su_max 0.002
_refine_ls_shift/su_mean 0.000
_refine_ls_structure_factor_coef Fsqd
_refine_ls_weighting_details 'w=1/[\s^2^(Fo^2^)+(0.0198P)^2^+0.2503P] where P=(Fo^2^+2Fc^2^)/3'
_refine_ls_weighting_scheme calc
_refine_ls_wR_factor_gt 0.0427
_refine_ls_wR_factor_ref 0.0434
_reflns_Friedel_coverage 0.708
_reflns_Friedel_fraction_full 0.939
_reflns_Friedel_fraction_max 0.838
_reflns_number_gt 5978
_reflns_number_total 6227
_reflns_threshold_expression 'I > 2\s(I)'
_cod_data_source_file ja7b12185_si_004.cif
_cod_data_source_block 16042
_cod_original_cell_volume 1140.89(13)
_cod_database_code 4127167
_shelx_shelxl_version_number 2014/7
_shelx_space_group_comment
;
The symmetry employed for this shelxl refinement is uniquely defined
by the following loop, which should always be used as a source of
symmetry information in preference to the above space-group names.
They are only intended as comments.
;
_shelx_estimated_absorpt_t_min 0.479
_shelx_estimated_absorpt_t_max 0.873

loop_
_space_group_symop_operation_xyz
'x, y, z'
'-x, y+1/2, -z'

loop_
_atom_site_label
_atom_site_type_symbol
_atom_site_fract_x
_atom_site_fract_y
_atom_site_fract_z
_atom_site_U_iso_or_equiv
_atom_site_adp_type
_atom_site_occupancy
_atom_site_site_symmetry_order
_atom_site_calc_flag
_atom_site_refinement_flags_posn
_atom_site_refinement_flags_adp
I1A I 0.30238(2) 0.52578(3) 0.36495(2) 0.02990(5) Uani 1 1 d . .
O1A O 0.18038(16) 0.0969(4) 0.14103(14) 0.0284(5) Uani 1 1 d . .
O2A O 0.26093(17) -0.2062(4) 0.10648(15) 0.0291(4) Uani 1 1 d . .
C1A C 0.3758(2) 0.1040(5) 0.17905(17) 0.0184(5) Uani 1 1 d . .
C2A C 0.2713(2) -0.0281(5) 0.13755(17) 0.0220(5) Uani 1 1 d . .
C3A C 0.2257(2) 0.3012(5) 0.1846(2) 0.0251(5) Uani 1 1 d . .
H3A H 0.1726 0.4260 0.1736 0.030 Uiso 1 1 calc R U
C4A C 0.2701(2) 0.2411(5) 0.28231(19) 0.0241(6) Uani 1 1 d . .
H4A H 0.2149 0.1462 0.3024 0.029 Uiso 1 1 calc R U
C5A C 0.3777(2) 0.1106(5) 0.28084(18) 0.0237(5) Uani 1 1 d . .
H5A H 0.3744 -0.0368 0.3050 0.028 Uiso 1 1 calc R U
H5B H 0.4456 0.1847 0.3154 0.028 Uiso 1 1 calc R U
C6A C 0.3307(2) 0.3302(5) 0.14988(19) 0.0229(5) Uani 1 1 d . .
H6A H 0.3799 0.4473 0.1806 0.027 Uiso 1 1 calc R U
H6B H 0.3143 0.3510 0.0845 0.027 Uiso 1 1 calc R U
C7A C 0.48130(18) 0.0230(5) 0.15625(16) 0.0195(4) Uani 1 1 d . .
C8A C 0.5289(2) 0.1341(5) 0.09612(17) 0.0248(6) Uani 1 1 d . .
H8A H 0.4966 0.2661 0.0709 0.030 Uiso 1 1 calc R U
C9A C 0.6240(2) 0.0523(6) 0.07255(19) 0.0313(7) Uani 1 1 d . .
H9A H 0.6566 0.1299 0.0320 0.038 Uiso 1 1 calc R U
C10A C 0.6708(2) -0.1410(6) 0.1080(2) 0.0340(7) Uani 1 1 d . .
H10A H 0.7345 -0.1976 0.0910 0.041 Uiso 1 1 calc R U
C11A C 0.6243(2) -0.2517(6) 0.1684(2) 0.0333(7) Uani 1 1 d . .
H11A H 0.6567 -0.3838 0.1932 0.040 Uiso 1 1 calc R U
C12A C 0.5302(2) -0.1705(5) 0.1928(2) 0.0267(6) Uani 1 1 d . .
H12A H 0.4991 -0.2470 0.2346 0.032 Uiso 1 1 calc R U
I1B I 0.37039(2) 0.96406(4) 0.54591(2) 0.03428(6) Uani 1 1 d . .
O1B O 0.09016(17) 0.5627(4) 0.57082(14) 0.0300(5) Uani 1 1 d . .
C1B C 0.1214(2) 0.8433(5) 0.67460(16) 0.0192(5) Uani 1 1 d . .
O2B O -0.06067(19) 0.6556(5) 0.62048(17) 0.0404(6) Uani 1 1 d . .
C2B C 0.0359(2) 0.6828(5) 0.62213(19) 0.0265(6) Uani 1 1 d . .
C3B C 0.2072(2) 0.6374(5) 0.59144(18) 0.0238(5) Uani 1 1 d . .
H3B H 0.2622 0.5323 0.5771 0.029 Uiso 1 1 calc R U
C4B C 0.2030(2) 0.8560(5) 0.54537(18) 0.0234(6) Uani 1 1 d . .
H4B H 0.1564 0.8468 0.4829 0.028 Uiso 1 1 calc R U
C5B C 0.1453(2) 1.0023(5) 0.60249(17) 0.0248(5) Uani 1 1 d . .
H5C H 0.0749 1.0643 0.5662 0.030 Uiso 1 1 calc R U
H5D H 0.1954 1.1213 0.6303 0.030 Uiso 1 1 calc R U
C6B C 0.2258(2) 0.6951(5) 0.68983(18) 0.0237(5) Uani 1 1 d . .
H6C H 0.2968 0.7738 0.7133 0.028 Uiso 1 1 calc R U
H6D H 0.2205 0.5686 0.7279 0.028 Uiso 1 1 calc R U
C7B C 0.0899(2) 0.9487(6) 0.75259(17) 0.0239(5) Uani 1 1 d . .
C8B C 0.0340(3) 1.1464(6) 0.7427(2) 0.0321(7) Uani 1 1 d . .
H8B H 0.0141 1.2132 0.6857 0.039 Uiso 1 1 calc R U
C9B C 0.0071(3) 1.2473(7) 0.8158(3) 0.0443(10) Uani 1 1 d . .
H9B H -0.0303 1.3828 0.8086 0.053 Uiso 1 1 calc R U
C10B C 0.0350(3) 1.1494(8) 0.8988(3) 0.0485(11) Uani 1 1 d . .
H10B H 0.0174 1.2184 0.9487 0.058 Uiso 1 1 calc R U
C11B C 0.0883(2) 0.9524(8) 0.9089(2) 0.0431(9) Uani 1 1 d . .
H11B H 0.1066 0.8854 0.9659 0.052 Uiso 1 1 calc R U
C12B C 0.1157(2) 0.8495(6) 0.83634(19) 0.0314(7) Uani 1 1 d . .
H12B H 0.1518 0.7128 0.8439 0.038 Uiso 1 1 calc R U

loop_
_atom_site_aniso_label
_atom_site_aniso_U_11
_atom_site_aniso_U_22
_atom_site_aniso_U_33
_atom_site_aniso_U_23
_atom_site_aniso_U_13
_atom_site_aniso_U_12
I1A 0.03260(9) 0.02648(11) 0.03469(9) -0.00900(7) 0.01610(7) -0.00038(7)
O1A 0.0180(9) 0.0305(12) 0.0368(11) -0.0075(9) 0.0067(8) -0.0003(7)
O2A 0.0273(10) 0.0224(12) 0.0364(11) -0.0067(9) 0.0051(8) -0.0023(8)
C1A 0.0178(11) 0.0151(12) 0.0234(11) -0.0002(9) 0.0068(9) -0.0005(8)
C2A 0.0196(10) 0.0219(15) 0.0246(11) -0.0007(9) 0.0057(9) -0.0014(9)
C3A 0.0220(12) 0.0219(15) 0.0329(14) -0.0030(11) 0.0095(10) 0.0026(9)
C4A 0.0248(13) 0.0214(16) 0.0295(14) -0.0046(10) 0.0130(11) -0.0024(10)
C5A 0.0279(13) 0.0208(14) 0.0236(12) -0.0006(10) 0.0085(10) 0.0027(10)
C6A 0.0255(13) 0.0180(14) 0.0270(13) 0.0035(10) 0.0101(10) 0.0036(9)
C7A 0.0160(9) 0.0186(12) 0.0232(10) -0.0039(10) 0.0035(8) 0.0004(9)
C8A 0.0220(12) 0.0313(18) 0.0219(12) -0.0012(10) 0.0063(10) -0.0002(10)
C9A 0.0218(12) 0.049(2) 0.0249(12) -0.0073(12) 0.0086(10) -0.0016(12)
C10A 0.0183(12) 0.046(2) 0.0365(16) -0.0186(14) 0.0047(11) 0.0039(11)
C11A 0.0230(13) 0.0286(18) 0.0439(18) -0.0095(13) -0.0008(12) 0.0066(11)
C12A 0.0222(12) 0.0205(15) 0.0359(15) -0.0010(11) 0.0036(11) 0.0013(10)
I1B 0.03180(9) 0.03772(14) 0.03755(10) -0.00436(8) 0.01664(8) -0.00679(7)
O1B 0.0311(10) 0.0295(14) 0.0329(10) -0.0127(8) 0.0147(8) -0.0070(8)
C1B 0.0188(11) 0.0219(14) 0.0160(11) -0.0013(9) 0.0023(8) 0.0024(9)
O2B 0.0267(11) 0.0549(18) 0.0420(13) -0.0207(12) 0.0130(9) -0.0137(10)
C2B 0.0268(13) 0.0294(17) 0.0241(13) -0.0072(11) 0.0073(10) -0.0023(11)
C3B 0.0251(12) 0.0226(16) 0.0249(12) -0.0022(10) 0.0079(10) 0.0028(9)
C4B 0.0232(12) 0.0276(17) 0.0198(12) 0.0019(10) 0.0059(10) 0.0036(10)
C5B 0.0267(11) 0.0237(16) 0.0241(11) 0.0029(10) 0.0064(9) 0.0056(10)
C6B 0.0242(12) 0.0250(16) 0.0221(12) 0.0027(10) 0.0059(10) 0.0078(10)
C7B 0.0161(10) 0.0320(16) 0.0237(12) -0.0074(11) 0.0049(9) -0.0033(10)
C8B 0.0264(14) 0.0321(19) 0.0404(17) -0.0106(13) 0.0132(12) 0.0031(11)
C9B 0.0313(17) 0.044(2) 0.063(2) -0.0267(18) 0.0230(16) -0.0024(14)
C10B 0.0290(16) 0.075(3) 0.048(2) -0.037(2) 0.0217(15) -0.0177(16)
C11B 0.0284(14) 0.078(3) 0.0251(13) -0.0136(16) 0.0109(11) -0.0112(16)
C12B 0.0248(13) 0.048(2) 0.0223(13) -0.0042(12) 0.0071(10) -0.0013(12)

loop_
_atom_type_symbol
_atom_type_description
_atom_type_scat_dispersion_real
_atom_type_scat_dispersion_imag
_atom_type_scat_source
C C 0.0033 0.0016 'International Tables Vol C Tables 4.2.6.8 and 6.1.1.4'
H H 0.0000 0.0000 'International Tables Vol C Tables 4.2.6.8 and 6.1.1.4'
O O 0.0106 0.0060 'International Tables Vol C Tables 4.2.6.8 and 6.1.1.4'
I I -0.4742 1.8119 'International Tables Vol C Tables 4.2.6.8 and 6.1.1.4'

loop_
_geom_angle_atom_site_label_1
_geom_angle_atom_site_label_2
_geom_angle_atom_site_label_3
_geom_angle
C2A O1A C3A 106.2(2)
C7A C1A C2A 114.1(2)
C7A C1A C6A 120.4(2)
C2A C1A C6A 99.0(2)
C7A C1A C5A 115.7(2)
C2A C1A C5A 104.2(2)
C6A C1A C5A 100.9(2)
O2A C2A O1A 121.7(2)
O2A C2A C1A 131.2(2)
O1A C2A C1A 107.0(2)
O1A C3A C6A 101.6(2)
O1A C3A C4A 104.5(2)
C6A C3A C4A 104.1(2)
O1A C3A H3A 115.0
C6A C3A H3A 115.0
C4A C3A H3A 115.0
C3A C4A C5A 102.6(2)
C3A C4A I1A 111.06(19)
C5A C4A I1A 113.32(18)
C3A C4A H4A 109.9
C5A C4A H4A 109.9
I1A C4A H4A 109.9
C4A C5A C1A 102.6(2)
C4A C5A H5A 111.3
C1A C5A H5A 111.3
C4A C5A H5B 111.3
C1A C5A H5B 111.3
H5A C5A H5B 109.2
C3A C6A C1A 93.8(2)
C3A C6A H6A 113.0
C1A C6A H6A 113.0
C3A C6A H6B 113.0
C1A C6A H6B 113.0
H6A C6A H6B 110.4
C8A C7A C12A 119.0(2)
C8A C7A C1A 120.8(3)
C12A C7A C1A 120.1(2)
C7A C8A C9A 120.3(3)
C7A C8A H8A 119.9
C9A C8A H8A 119.9
C10A C9A C8A 120.3(3)
C10A C9A H9A 119.9
C8A C9A H9A 119.9
C9A C10A C11A 119.7(3)
C9A C10A H10A 120.1
C11A C10A H10A 120.1
C10A C11A C12A 120.4(3)
C10A C11A H11A 119.8
C12A C11A H11A 119.8
C11A C12A C7A 120.3(3)
C11A C12A H12A 119.8
C7A C12A H12A 119.8
C2B O1B C3B 106.8(2)
C7B C1B C2B 115.6(2)
C7B C1B C6B 119.9(2)
C2B C1B C6B 97.8(2)
C7B C1B C5B 115.2(2)
C2B C1B C5B 104.6(2)
C6B C1B C5B 101.1(2)
O2B C2B O1B 122.0(3)
O2B C2B C1B 131.1(3)
O1B C2B C1B 107.0(2)
O1B C3B C4B 104.7(2)
O1B C3B C6B 101.4(2)
C4B C3B C6B 103.8(2)
O1B C3B H3B 115.1
C4B C3B H3B 115.1
C6B C3B H3B 115.1
C3B C4B C5B 102.9(2)
C3B C4B I1B 110.21(18)
C5B C4B I1B 112.4(2)
C3B C4B H4B 110.4
C5B C4B H4B 110.4
I1B C4B H4B 110.4
C4B C5B C1B 103.1(2)
C4B C5B H5C 111.2
C1B C5B H5C 111.2
C4B C5B H5D 111.2
C1B C5B H5D 111.2
H5C C5B H5D 109.1
C3B C6B C1B 93.7(2)
C3B C6B H6C 113.0
C1B C6B H6C 113.0
C3B C6B H6D 113.0
C1B C6B H6D 113.0
H6C C6B H6D 110.4
C8B C7B C12B 119.0(3)
C8B C7B C1B 120.6(3)
C12B C7B C1B 120.4(3)
C7B C8B C9B 120.6(4)
C7B C8B H8B 119.7
C9B C8B H8B 119.7
C10B C9B C8B 119.9(4)
C10B C9B H9B 120.1
C8B C9B H9B 120.1
C11B C10B C9B 120.0(3)
C11B C10B H10B 120.0
C9B C10B H10B 120.0
C10B C11B C12B 120.7(4)
C10B C11B H11B 119.6
C12B C11B H11B 119.6
C11B C12B C7B 119.8(4)
C11B C12B H12B 120.1
C7B C12B H12B 120.1

loop_
_geom_bond_atom_site_label_1
_geom_bond_atom_site_label_2
_geom_bond_distance
I1A C4A 2.156(3)
O1A C2A 1.370(3)
O1A C3A 1.478(4)
O2A C2A 1.197(4)
C1A C7A 1.507(3)
C1A C2A 1.530(4)
C1A C6A 1.534(4)
C1A C5A 1.567(4)
C3A C6A 1.520(4)
C3A C4A 1.524(4)
C3A H3A 1.0000
C4A C5A 1.554(4)
C4A H4A 1.0000
C5A H5A 0.9900
C5A H5B 0.9900
C6A H6A 0.9900
C6A H6B 0.9900
C7A C8A 1.390(4)
C7A C12A 1.398(4)
C8A C9A 1.399(4)
C8A H8A 0.9500
C9A C10A 1.383(5)
C9A H9A 0.9500
C10A C11A 1.384(5)
C10A H10A 0.9500
C11A C12A 1.392(4)
C11A H11A 0.9500
C12A H12A 0.9500
I1B C4B 2.161(3)
O1B C2B 1.369(4)
O1B C3B 1.472(3)
C1B C7B 1.499(4)
C1B C2B 1.531(4)
C1B C6B 1.549(4)
C1B C5B 1.565(4)
O2B C2B 1.193(4)
C3B C4B 1.524(4)
C3B C6B 1.525(4)
C3B H3B 1.0000
C4B C5B 1.548(4)
C4B H4B 1.0000
C5B H5C 0.9900
C5B H5D 0.9900
C6B H6C 0.9900
C6B H6D 0.9900
C7B C8B 1.393(5)
C7B C12B 1.398(4)
C8B C9B 1.397(5)
C8B H8B 0.9500
C9B C10B 1.385(7)
C9B H9B 0.9500
C10B C11B 1.375(6)
C10B H10B 0.9500
C11B C12B 1.398(4)
C11B H11B 0.9500
C12B H12B 0.9500

loop_
_geom_hbond_atom_site_label_D
_geom_hbond_atom_site_label_H
_geom_hbond_atom_site_label_A
_geom_hbond_distance_DH
_geom_hbond_distance_HA
_geom_hbond_distance_DA
_geom_hbond_angle_DHA
_geom_hbond_site_symmetry_A
C4A H4A O2B 1.00 2.47 3.314(4) 142.2 2_546
C5A H5A I1A 0.99 3.06 4.027(3) 166.0 1_545
C5A H5B I1B 0.99 3.22 4.195(3) 167.2 2_646
C4B H4B O2B 1.00 2.59 3.307(4) 128.7 2_556
C5B H5C O1B 0.99 2.56 3.464(3) 151.8 2_556

loop_
_geom_torsion_atom_site_label_1
_geom_torsion_atom_site_label_2
_geom_torsion_atom_site_label_3
_geom_torsion_atom_site_label_4
_geom_torsion
C3A O1A C2A O2A 179.0(3)
C3A O1A C2A C1A -0.8(3)
C7A C1A C2A O2A 17.9(4)
C6A C1A C2A O2A 147.1(3)
C5A C1A C2A O2A -109.2(3)
C7A C1A C2A O1A -162.3(2)
C6A C1A C2A O1A -33.1(3)
C5A C1A C2A O1A 70.6(3)
C2A O1A C3A C6A 35.1(3)
C2A O1A C3A C4A -73.0(3)
O1A C3A C4A C5A 73.0(2)
C6A C3A C4A C5A -33.2(3)
O1A C3A C4A I1A -165.59(15)
C6A C3A C4A I1A 88.2(2)
C3A C4A C5A C1A -3.0(3)
I1A C4A C5A C1A -122.80(19)
C7A C1A C5A C4A 169.1(2)
C2A C1A C5A C4A -64.9(3)
C6A C1A C5A C4A 37.4(3)
O1A C3A C6A C1A -52.9(2)
C4A C3A C6A C1A 55.4(2)
C7A C1A C6A C3A 175.5(2)
C2A C1A C6A C3A 50.7(2)
C5A C1A C6A C3A -55.8(2)
C2A C1A C7A C8A 106.3(3)
C6A C1A C7A C8A -11.1(4)
C5A C1A C7A C8A -132.9(3)
C2A C1A C7A C12A -71.1(3)
C6A C1A C7A C12A 171.5(2)
C5A C1A C7A C12A 49.7(3)
C12A C7A C8A C9A 0.2(4)
C1A C7A C8A C9A -177.2(2)
C7A C8A C9A C10A 0.8(4)
C8A C9A C10A C11A -1.2(4)
C9A C10A C11A C12A 0.6(5)
C10A C11A C12A C7A 0.4(4)
C8A C7A C12A C11A -0.8(4)
C1A C7A C12A C11A 176.6(3)
C3B O1B C2B O2B -178.9(3)
C3B O1B C2B C1B 1.8(3)
C7B C1B C2B O2B 16.8(5)
C6B C1B C2B O2B 145.4(4)
C5B C1B C2B O2B -110.9(4)
C7B C1B C2B O1B -164.0(3)
C6B C1B C2B O1B -35.4(3)
C5B C1B C2B O1B 68.3(3)
C2B O1B C3B C4B -74.2(3)
C2B O1B C3B C6B 33.5(3)
O1B C3B C4B C5B 71.1(2)
C6B C3B C4B C5B -34.8(3)
O1B C3B C4B I1B -168.89(16)
C6B C3B C4B I1B 85.2(2)
C3B C4B C5B C1B -1.0(3)
I1B C4B C5B C1B -119.56(19)
C7B C1B C5B C4B 166.3(2)
C2B C1B C5B C4B -65.6(2)
C6B C1B C5B C4B 35.5(2)
O1B C3B C6B C1B -52.8(2)
C4B C3B C6B C1B 55.6(2)
C7B C1B C6B C3B 177.4(3)
C2B C1B C6B C3B 51.9(2)
C5B C1B C6B C3B -54.7(2)
C2B C1B C7B C8B -92.5(3)
C6B C1B C7B C8B 150.8(3)
C5B C1B C7B C8B 29.8(3)
C2B C1B C7B C12B 87.3(3)
C6B C1B C7B C12B -29.4(4)
C5B C1B C7B C12B -150.4(3)
C12B C7B C8B C9B 1.8(4)
C1B C7B C8B C9B -178.4(3)
C7B C8B C9B C10B -0.6(5)
C8B C9B C10B C11B -0.6(5)
C9B C10B C11B C12B 0.6(5)
C10B C11B C12B C7B 0.6(5)
C8B C7B C12B C11B -1.8(4)
C1B C7B C12B C11B 178.4(3)
